data_7107082
loop_
_publ_author_name
'Jun Zhang'
'Xiaolong Su'
'Jun Fu'
'Min Shi'

_publ_section_title
;
 A facile preparation of backbone-substituted, functionalized and chiral
 imidazolinium salts
;
_journal_name_full Chem.Commun.
_journal_page_first 12541
_journal_paper_doi 10.1039/c1cc15609h
_journal_volume 47
_journal_year 2011
_chemical_formula_sum 'C30 H37 I N2'
_chemical_formula_weight 552.52
_chemical_name_systematic
;
?
;
_space_group_IT_number 19
_symmetry_cell_setting orthorhombic
_symmetry_space_group_name_Hall 'P 2ac 2ab'
_symmetry_space_group_name_H-M 'P 21 21 21'
_atom_sites_solution_hydrogens geom
_atom_sites_solution_primary direct
_atom_sites_solution_secondary difmap
_audit_creation_method SHELXL-97
_cell_angle_alpha 90.00
_cell_angle_beta 90.00
_cell_angle_gamma 90.00
_cell_formula_units_Z 8
_cell_length_a 13.2441(17)
_cell_length_b 15.930(2)
_cell_length_c 27.319(3)
_cell_measurement_reflns_used 9917
_cell_measurement_temperature 173(2)
_cell_measurement_theta_max 24.58
_cell_measurement_theta_min 2.49
_cell_volume 5763.7(12)
_computing_cell_refinement 'Bruker SAINT'
_computing_data_collection 'Bruker APEX2'
_computing_data_reduction 'Bruker SAINT'
_computing_molecular_graphics 'Bruker SHELXTL'
_computing_publication_material 'Bruker SHELXTL'
_computing_structure_refinement 'SHELXL-97 (Sheldrick, 1997)'
_computing_structure_solution 'SHELXS-97 (Sheldrick, 1990)'
_diffrn_ambient_temperature 173(2)
_diffrn_measured_fraction_theta_full 0.994
_diffrn_measured_fraction_theta_max 0.994
_diffrn_measurement_device_type 'Bruker APEX-II CCD'
_diffrn_measurement_method '\f and \w scans'
_diffrn_radiation_monochromator graphite
_diffrn_radiation_source 'fine-focus sealed tube'
_diffrn_radiation_type MoK\a
_diffrn_radiation_wavelength 0.71073
_diffrn_reflns_av_R_equivalents 0.0430
_diffrn_reflns_av_sigmaI/netI 0.0539
_diffrn_reflns_limit_h_max 11
_diffrn_reflns_limit_h_min -17
_diffrn_reflns_limit_k_max 20
_diffrn_reflns_limit_k_min -20
_diffrn_reflns_limit_l_max 35
_diffrn_reflns_limit_l_min -35
_diffrn_reflns_number 41229
_diffrn_reflns_theta_full 27.43
_diffrn_reflns_theta_max 27.43
_diffrn_reflns_theta_min 1.48
_diffrn_standards_decay_% 6.64
_exptl_absorpt_coefficient_mu 1.129
_exptl_absorpt_correction_T_max 0.8056
_exptl_absorpt_correction_T_min 0.6021
_exptl_absorpt_correction_type multi-scan
_exptl_absorpt_process_details sadabs
_exptl_crystal_colour yellow
_exptl_crystal_density_diffrn 1.273
_exptl_crystal_density_method 'not measured'
_exptl_crystal_description prism
_exptl_crystal_F_000 2272
_exptl_crystal_size_max 0.50
_exptl_crystal_size_mid 0.20
_exptl_crystal_size_min 0.20
_refine_diff_density_max 1.863
_refine_diff_density_min -1.113
_refine_diff_density_rms 0.092
_refine_ls_abs_structure_details 'Flack H D (1983), Acta Cryst. A39, 876-881'
_refine_ls_abs_structure_Flack -0.02(3)
_refine_ls_extinction_method none
_refine_ls_goodness_of_fit_ref 1.024
_refine_ls_hydrogen_treatment mixed
_refine_ls_matrix_type full
_refine_ls_number_parameters 617
_refine_ls_number_reflns 13047
_refine_ls_number_restraints 0
_refine_ls_restrained_S_all 1.024
_refine_ls_R_factor_all 0.1057
_refine_ls_R_factor_gt 0.0643
_refine_ls_shift/su_max 0.002
_refine_ls_shift/su_mean 0.000
_refine_ls_structure_factor_coef Fsqd
_refine_ls_weighting_details 'calc w=1/[\s^2^(Fo^2^)+(0.1098P)^2^+4.6863P] where P=(Fo^2^+2Fc^2^)/3'
_refine_ls_weighting_scheme calc
_refine_ls_wR_factor_gt 0.1781
_refine_ls_wR_factor_ref 0.2095
_reflns_number_gt 8191
_reflns_number_total 13047
_reflns_threshold_expression >2sigma(I)
_cod_data_source_file c1cc15609h.txt
_cod_data_source_block mo_10726a
_cod_original_cell_volume 5763.9(13)
_cod_original_sg_symbol_H-M P2(1)2(1)2(1)
_cod_database_code 7107082

loop_
_symmetry_equiv_pos_as_xyz
'x, y, z'
'-x+1/2, -y, z+1/2'
'-x, y+1/2, -z+1/2'
'x+1/2, -y+1/2, -z'

loop_
_atom_site_label
_atom_site_type_symbol
_atom_site_fract_x
_atom_site_fract_y
_atom_site_fract_z
_atom_site_U_iso_or_equiv
_atom_site_adp_type
_atom_site_occupancy
_atom_site_symmetry_multiplicity
_atom_site_calc_flag
_atom_site_refinement_flags
I1 I 0.92462(3) 0.49968(3) 0.91565(2) 0.0843(2) Uani 1 1 d .
N1 N 0.1737(4) 0.8457(3) 0.01361(17) 0.0452(11) Uani 1 1 d .
N2 N 0.1399(4) 0.8395(3) 0.09241(17) 0.0483(11) Uani 1 1 d .
C1 C 0.1065(4) 0.8553(4) 0.0477(2) 0.0456(13) Uani 1 1 d .
H1 H 0.036(5) 0.875(4) 0.037(2) 0.046(16) Uiso 1 1 d .
C2 C 0.2500(4) 0.8166(4) 0.0905(2) 0.0457(12) Uani 1 1 d .
H2 H 0.2889 0.8640 0.1053 0.055 Uiso 1 1 calc R
C3 C 0.2704(5) 0.8168(5) 0.0357(2) 0.0527(14) Uani 1 1 d .
H3A H 0.3262 0.8557 0.0275 0.063 Uiso 1 1 calc R
H3B H 0.2882 0.7598 0.0241 0.063 Uiso 1 1 calc R
C4 C 0.1566(4) 0.8443(4) -0.0383(2) 0.0475(13) Uani 1 1 d .
C5 C 0.1895(5) 0.9127(4) -0.0659(2) 0.0505(14) Uani 1 1 d .
C6 C 0.1769(7) 0.9079(5) -0.1159(3) 0.070(2) Uani 1 1 d .
H6 H 0.2019 0.9525 -0.1355 0.084 Uiso 1 1 calc R
C7 C 0.1300(7) 0.8415(6) -0.1387(3) 0.073(2) Uani 1 1 d .
C8 C 0.0968(6) 0.7771(5) -0.1096(3) 0.070(2) Uani 1 1 d .
H8 H 0.0619 0.7318 -0.1246 0.084 Uiso 1 1 calc R
C9 C 0.1121(6) 0.7748(5) -0.0586(3) 0.0632(17) Uani 1 1 d .
C10 C 0.2364(7) 0.9885(5) -0.0421(3) 0.078(2) Uani 1 1 d .
H10A H 0.1984 1.0031 -0.0126 0.117 Uiso 1 1 calc R
H10B H 0.2349 1.0358 -0.0650 0.117 Uiso 1 1 calc R
H10C H 0.3066 0.9759 -0.0333 0.117 Uiso 1 1 calc R
C11 C 0.1177(10) 0.8387(9) -0.1940(3) 0.116(4) Uani 1 1 d .
H11A H 0.0518 0.8621 -0.2030 0.175 Uiso 1 1 calc R
H11B H 0.1219 0.7804 -0.2053 0.175 Uiso 1 1 calc R
H11C H 0.1713 0.8718 -0.2094 0.175 Uiso 1 1 calc R
C12 C 0.0787(11) 0.6998(7) -0.0284(4) 0.120(5) Uani 1 1 d .
H12A H 0.1379 0.6734 -0.0134 0.181 Uiso 1 1 calc R
H12B H 0.0447 0.6591 -0.0497 0.181 Uiso 1 1 calc R
H12C H 0.0321 0.7184 -0.0028 0.181 Uiso 1 1 calc R
C13 C 0.0797(4) 0.8441(4) 0.1364(2) 0.0495(13) Uani 1 1 d .
C14 C 0.0165(5) 0.7789(5) 0.1476(2) 0.0581(16) Uani 1 1 d .
C15 C -0.0404(5) 0.7850(5) 0.1910(3) 0.0660(18) Uani 1 1 d .
H15 H -0.0858 0.7413 0.1998 0.079 Uiso 1 1 calc R
C16 C -0.0305(6) 0.8538(6) 0.2207(3) 0.076(2) Uani 1 1 d .
H16 H -0.0690 0.8571 0.2499 0.091 Uiso 1 1 calc R
C17 C 0.0329(6) 0.9170(6) 0.2090(3) 0.076(2) Uani 1 1 d .
H17 H 0.0386 0.9637 0.2305 0.091 Uiso 1 1 calc R
C18 C 0.0908(5) 0.9153(5) 0.1660(3) 0.0624(17) Uani 1 1 d .
C19 C 0.0018(5) 0.7034(5) 0.1156(3) 0.068(2) Uani 1 1 d .
H19 H 0.0605 0.7017 0.0926 0.081 Uiso 1 1 calc R
C20 C -0.0914(7) 0.7132(8) 0.0846(4) 0.109(4) Uani 1 1 d .
H20A H -0.1510 0.7166 0.1057 0.164 Uiso 1 1 calc R
H20B H -0.0978 0.6647 0.0627 0.164 Uiso 1 1 calc R
H20C H -0.0860 0.7646 0.0651 0.164 Uiso 1 1 calc R
C21 C 0.0018(9) 0.6201(6) 0.1431(3) 0.095(3) Uani 1 1 d .
H21A H 0.0697 0.6088 0.1556 0.143 Uiso 1 1 calc R
H21B H -0.0185 0.5750 0.1208 0.143 Uiso 1 1 calc R
H21C H -0.0459 0.6231 0.1704 0.143 Uiso 1 1 calc R
C22 C 0.1557(6) 0.9907(5) 0.1525(3) 0.076(2) Uani 1 1 d .
H22 H 0.2028 0.9731 0.1258 0.092 Uiso 1 1 calc R
C23 C 0.0907(11) 1.0603(7) 0.1333(5) 0.136(5) Uani 1 1 d .
H23A H 0.0545 1.0409 0.1041 0.204 Uiso 1 1 calc R
H23B H 0.1332 1.1085 0.1247 0.204 Uiso 1 1 calc R
H23C H 0.0419 1.0769 0.1584 0.204 Uiso 1 1 calc R
C24 C 0.2185(11) 1.0191(10) 0.1955(4) 0.149(6) Uani 1 1 d .
H24A H 0.1827 1.0065 0.2260 0.223 Uiso 1 1 calc R
H24B H 0.2302 1.0797 0.1932 0.223 Uiso 1 1 calc R
H24C H 0.2834 0.9896 0.1952 0.223 Uiso 1 1 calc R
C25 C 0.2774(4) 0.7374(4) 0.1184(2) 0.0480(14) Uani 1 1 d .
C26 C 0.2862(6) 0.7414(5) 0.1678(3) 0.0674(18) Uani 1 1 d .
H26 H 0.2739 0.7931 0.1841 0.081 Uiso 1 1 calc R
C27 C 0.3131(7) 0.6710(6) 0.1951(3) 0.084(2) Uani 1 1 d .
H27 H 0.3195 0.6750 0.2297 0.101 Uiso 1 1 calc R
C28 C 0.3299(7) 0.5980(6) 0.1725(4) 0.090(3) Uani 1 1 d .
H28 H 0.3470 0.5498 0.1912 0.108 Uiso 1 1 calc R
C29 C 0.3230(8) 0.5924(5) 0.1234(4) 0.092(3) Uani 1 1 d .
H29 H 0.3367 0.5405 0.1076 0.111 Uiso 1 1 calc R
C30 C 0.2960(6) 0.6617(5) 0.0957(3) 0.0690(18) Uani 1 1 d .
H30 H 0.2903 0.6571 0.0612 0.083 Uiso 1 1 calc R
I2 I 0.93919(6) 0.02416(6) 0.00029(3) 0.1273(3) Uani 1 1 d .
N3 N 0.1657(4) 0.3317(3) 0.97871(16) 0.0438(11) Uani 1 1 d .
N4 N 0.2027(3) 0.3345(3) 0.90043(16) 0.0417(10) Uani 1 1 d .
C31 C 0.2336(5) 0.3456(3) 0.9464(2) 0.0442(12) Uani 1 1 d .
H31 H 0.307(4) 0.356(3) 0.9492(18) 0.031(13) Uiso 1 1 d .
C32 C 0.0922(4) 0.3105(3) 0.9007(2) 0.0442(12) Uani 1 1 d .
H32 H 0.0530 0.3590 0.8874 0.053 Uiso 1 1 calc R
C33 C 0.0704(5) 0.3047(4) 0.9555(2) 0.0525(14) Uani 1 1 d .
H33A H 0.0141 0.3424 0.9649 0.063 Uiso 1 1 calc R
H33B H 0.0531 0.2465 0.9651 0.063 Uiso 1 1 calc R
C34 C 0.1858(5) 0.3304(4) 1.0306(2) 0.0502(14) Uani 1 1 d .
C35 C 0.1650(5) 0.4013(5) 1.0584(3) 0.0608(17) Uani 1 1 d .
C36 C 0.1888(6) 0.3962(6) 1.1078(3) 0.080(2) Uani 1 1 d .
H36 H 0.1747 0.4434 1.1279 0.096 Uiso 1 1 calc R
C37 C 0.2311(6) 0.3274(6) 1.1292(3) 0.073(2) Uani 1 1 d .
C38 C 0.2514(7) 0.2580(6) 1.1005(3) 0.079(2) Uani 1 1 d .
H38 H 0.2806 0.2094 1.1149 0.095 Uiso 1 1 calc R
C39 C 0.2290(6) 0.2589(4) 1.0503(2) 0.0628(17) Uani 1 1 d .
C40 C 0.1244(7) 0.4787(5) 1.0353(4) 0.084(2) Uani 1 1 d .
H40A H 0.1598 0.4891 1.0044 0.127 Uiso 1 1 calc R
H40B H 0.1346 0.5265 1.0574 0.127 Uiso 1 1 calc R
H40C H 0.0521 0.4716 1.0289 0.127 Uiso 1 1 calc R
C41 C 0.2570(10) 0.3267(10) 1.1828(3) 0.134(5) Uani 1 1 d .
H41A H 0.2456 0.3827 1.1966 0.201 Uiso 1 1 calc R
H41B H 0.3280 0.3111 1.1870 0.201 Uiso 1 1 calc R
H41C H 0.2141 0.2859 1.1998 0.201 Uiso 1 1 calc R
C42 C 0.2462(10) 0.1810(6) 1.0202(3) 0.109(4) Uani 1 1 d .
H42A H 0.1973 0.1792 0.9933 0.164 Uiso 1 1 calc R
H42B H 0.2377 0.1313 1.0409 0.164 Uiso 1 1 calc R
H42C H 0.3149 0.1818 1.0068 0.164 Uiso 1 1 calc R
C43 C 0.2651(4) 0.3457(4) 0.8576(2) 0.0444(12) Uani 1 1 d .
C44 C 0.3280(5) 0.2804(4) 0.8437(2) 0.0545(15) Uani 1 1 d .
C45 C 0.3889(6) 0.2940(5) 0.8020(3) 0.074(2) Uani 1 1 d .
H45 H 0.4338 0.2513 0.7912 0.089 Uiso 1 1 calc R
C46 C 0.3836(7) 0.3686(6) 0.7768(3) 0.077(2) Uani 1 1 d .
H46 H 0.4223 0.3758 0.7479 0.092 Uiso 1 1 calc R
C47 C 0.3241(6) 0.4320(5) 0.7927(3) 0.072(2) Uani 1 1 d .
H47 H 0.3249 0.4839 0.7756 0.086 Uiso 1 1 calc R
C48 C 0.2614(5) 0.4232(4) 0.8335(2) 0.0528(14) Uani 1 1 d .
C49 C 0.3372(5) 0.1998(5) 0.8716(3) 0.0668(18) Uani 1 1 d .
H49 H 0.2770 0.1960 0.8936 0.080 Uiso 1 1 calc R
C50 C 0.4301(8) 0.2053(8) 0.9043(5) 0.121(4) Uani 1 1 d .
H50A H 0.4869 0.2278 0.8855 0.182 Uiso 1 1 calc R
H50B H 0.4472 0.1491 0.9164 0.182 Uiso 1 1 calc R
H50C H 0.4158 0.2423 0.9321 0.182 Uiso 1 1 calc R
C51 C 0.3335(10) 0.1242(6) 0.8374(4) 0.106(3) Uani 1 1 d .
H51A H 0.2663 0.1203 0.8225 0.160 Uiso 1 1 calc R
H51B H 0.3475 0.0729 0.8560 0.160 Uiso 1 1 calc R
H51C H 0.3843 0.1308 0.8116 0.160 Uiso 1 1 calc R
C52 C 0.1967(6) 0.4970(5) 0.8511(2) 0.0672(17) Uani 1 1 d .
H52 H 0.1482 0.4751 0.8760 0.081 Uiso 1 1 calc R
C53 C 0.1358(10) 0.5327(8) 0.8090(3) 0.115(4) Uani 1 1 d .
H53A H 0.1760 0.5749 0.7917 0.173 Uiso 1 1 calc R
H53B H 0.0741 0.5588 0.8217 0.173 Uiso 1 1 calc R
H53C H 0.1177 0.4874 0.7864 0.173 Uiso 1 1 calc R
C54 C 0.2603(9) 0.5625(7) 0.8753(5) 0.115(4) Uani 1 1 d .
H54A H 0.2991 0.5369 0.9019 0.172 Uiso 1 1 calc R
H54B H 0.2167 0.6067 0.8886 0.172 Uiso 1 1 calc R
H54C H 0.3067 0.5869 0.8512 0.172 Uiso 1 1 calc R
C55 C 0.0718(5) 0.2360(4) 0.8687(2) 0.0476(13) Uani 1 1 d .
C56 C 0.0540(6) 0.1559(4) 0.8872(3) 0.0628(17) Uani 1 1 d .
H56 H 0.0555 0.1465 0.9215 0.075 Uiso 1 1 calc R
C57 C 0.0342(6) 0.0900(5) 0.8557(4) 0.080(2) Uani 1 1 d .
H57 H 0.0216 0.0357 0.8688 0.096 Uiso 1 1 calc R
C58 C 0.0326(7) 0.1016(6) 0.8059(4) 0.089(3) Uani 1 1 d .
H58 H 0.0221 0.0554 0.7844 0.107 Uiso 1 1 calc R
C59 C 0.0465(8) 0.1810(7) 0.7876(3) 0.090(3) Uani 1 1 d .
H59 H 0.0446 0.1902 0.7533 0.108 Uiso 1 1 calc R
C60 C 0.0632(6) 0.2470(5) 0.8186(2) 0.0683(19) Uani 1 1 d .
H60 H 0.0690 0.3019 0.8054 0.082 Uiso 1 1 calc R

loop_
_atom_site_aniso_label
_atom_site_aniso_U_11
_atom_site_aniso_U_22
_atom_site_aniso_U_33
_atom_site_aniso_U_23
_atom_site_aniso_U_13
_atom_site_aniso_U_12
I1 0.0520(2) 0.0606(2) 0.1403(5) 0.0005(3) 0.0021(3) 0.0159(2)
N1 0.039(2) 0.045(2) 0.052(3) -0.001(2) 0.004(2) -0.0028(19)
N2 0.038(2) 0.059(3) 0.048(3) 0.004(2) 0.005(2) 0.001(2)
C1 0.032(3) 0.049(3) 0.056(4) 0.000(3) 0.004(3) -0.003(2)
C2 0.033(3) 0.053(3) 0.052(3) 0.002(3) 0.002(2) -0.007(2)
C3 0.036(3) 0.070(4) 0.052(3) 0.001(3) 0.008(3) -0.003(3)
C4 0.041(3) 0.055(3) 0.047(3) -0.003(3) 0.003(3) 0.002(3)
C5 0.048(3) 0.043(3) 0.060(4) -0.006(3) -0.002(3) 0.015(3)
C6 0.088(5) 0.067(4) 0.056(4) 0.008(3) -0.004(4) 0.009(4)
C7 0.075(5) 0.092(6) 0.051(4) -0.011(4) -0.010(4) 0.010(4)
C8 0.055(4) 0.083(5) 0.071(5) -0.030(4) -0.003(3) -0.004(4)
C9 0.054(4) 0.064(4) 0.073(4) -0.013(3) -0.001(3) -0.005(3)
C10 0.116(6) 0.053(4) 0.065(4) 0.012(3) -0.004(4) -0.014(4)
C11 0.122(9) 0.163(11) 0.064(5) -0.016(6) -0.024(6) 0.015(8)
C12 0.171(12) 0.102(7) 0.089(6) -0.015(5) 0.021(7) -0.078(8)
C13 0.036(3) 0.065(4) 0.048(3) 0.003(3) 0.005(3) 0.004(3)
C14 0.037(3) 0.085(5) 0.053(4) 0.010(3) -0.003(3) 0.007(3)
C15 0.048(4) 0.084(5) 0.066(4) 0.015(4) 0.004(3) -0.001(3)
C16 0.077(5) 0.094(6) 0.057(4) 0.020(4) 0.026(4) 0.028(4)
C17 0.068(5) 0.100(6) 0.059(4) -0.005(4) 0.022(4) 0.015(4)
C18 0.054(4) 0.076(4) 0.057(4) 0.006(3) 0.002(3) 0.008(3)
C19 0.046(4) 0.094(5) 0.064(4) 0.012(4) -0.008(3) -0.027(4)
C20 0.072(6) 0.147(9) 0.108(7) 0.014(7) -0.031(6) -0.052(6)
C21 0.120(8) 0.089(6) 0.077(5) -0.005(4) 0.005(5) -0.036(6)
C22 0.084(5) 0.063(5) 0.082(5) -0.019(4) 0.023(4) -0.007(4)
C23 0.170(13) 0.085(7) 0.153(10) 0.036(7) 0.048(10) -0.009(8)
C24 0.155(12) 0.182(15) 0.108(8) -0.020(8) -0.009(8) -0.081(12)
C25 0.032(3) 0.050(3) 0.062(4) 0.003(3) 0.000(3) -0.007(2)
C26 0.069(5) 0.070(4) 0.064(4) -0.001(3) -0.008(4) -0.007(4)
C27 0.085(6) 0.097(7) 0.071(5) 0.019(5) -0.015(4) -0.009(5)
C28 0.084(6) 0.074(6) 0.113(7) 0.030(5) -0.022(5) 0.005(4)
C29 0.122(8) 0.055(4) 0.100(7) 0.004(4) -0.008(6) 0.003(5)
C30 0.079(5) 0.061(4) 0.067(4) -0.004(3) -0.007(4) -0.001(4)
I2 0.1150(5) 0.1733(7) 0.0935(4) 0.0145(5) 0.0152(4) 0.0838(5)
N3 0.043(3) 0.045(3) 0.043(2) 0.001(2) 0.002(2) -0.003(2)
N4 0.034(2) 0.043(2) 0.048(3) -0.0001(19) 0.0045(19) 0.0007(18)
C31 0.041(3) 0.042(3) 0.050(3) 0.001(2) 0.000(3) 0.001(2)
C32 0.036(3) 0.045(3) 0.052(3) 0.005(2) -0.004(2) 0.002(2)
C33 0.033(3) 0.072(4) 0.053(3) 0.006(3) 0.012(3) -0.004(3)
C34 0.053(3) 0.056(3) 0.042(3) 0.002(3) 0.009(3) -0.014(3)
C35 0.048(4) 0.074(4) 0.061(4) -0.010(3) 0.010(3) -0.007(3)
C36 0.065(5) 0.110(7) 0.064(5) -0.038(5) 0.015(4) -0.014(5)
C37 0.062(4) 0.103(6) 0.053(4) 0.008(4) -0.002(4) -0.020(4)
C38 0.092(6) 0.087(6) 0.058(4) 0.019(4) -0.015(4) -0.016(5)
C39 0.070(4) 0.064(4) 0.055(4) -0.001(3) -0.004(3) 0.003(3)
C40 0.087(6) 0.057(5) 0.110(6) -0.010(4) 0.000(5) 0.000(4)
C41 0.117(10) 0.232(15) 0.053(5) -0.013(7) -0.002(5) -0.039(10)
C42 0.172(12) 0.076(6) 0.080(5) -0.001(4) -0.017(6) 0.047(7)
C43 0.040(3) 0.053(3) 0.040(3) 0.004(2) 0.004(2) -0.007(2)
C44 0.045(3) 0.057(3) 0.062(4) -0.006(3) 0.009(3) 0.001(3)
C45 0.073(5) 0.080(5) 0.069(4) -0.010(4) 0.026(4) -0.004(4)
C46 0.077(5) 0.094(6) 0.059(4) 0.002(4) 0.025(4) -0.006(4)
C47 0.079(5) 0.076(5) 0.062(4) 0.016(4) 0.010(4) -0.017(4)
C48 0.050(3) 0.057(3) 0.051(3) 0.008(3) 0.002(3) -0.011(3)
C49 0.046(4) 0.069(4) 0.085(5) 0.010(4) 0.006(3) 0.013(3)
C50 0.069(6) 0.126(8) 0.168(10) 0.049(8) -0.031(7) 0.018(6)
C51 0.132(9) 0.071(5) 0.116(7) -0.007(5) 0.039(7) 0.005(5)
C52 0.078(4) 0.058(3) 0.066(4) 0.015(3) 0.010(3) 0.005(4)
C53 0.135(9) 0.122(8) 0.088(6) 0.023(6) -0.006(6) 0.064(7)
C54 0.120(9) 0.085(7) 0.139(9) -0.037(6) -0.015(7) 0.000(6)
C55 0.041(3) 0.046(3) 0.056(3) 0.009(2) -0.004(3) 0.000(3)
C56 0.065(4) 0.053(4) 0.070(4) 0.008(3) -0.013(4) 0.004(3)
C57 0.074(5) 0.047(4) 0.119(7) -0.008(4) -0.029(5) -0.006(3)
C58 0.077(6) 0.075(5) 0.115(7) -0.030(5) -0.021(5) -0.014(4)
C59 0.088(6) 0.108(7) 0.074(5) -0.020(5) -0.006(5) -0.025(5)
C60 0.086(5) 0.062(4) 0.057(4) 0.004(3) -0.010(4) -0.016(4)

loop_
_atom_type_symbol
_atom_type_description
_atom_type_scat_dispersion_real
_atom_type_scat_dispersion_imag
_atom_type_scat_source
C C 0.0033 0.0016 'International Tables Vol C Tables 4.2.6.8 and 6.1.1.4'
H H 0.0000 0.0000 'International Tables Vol C Tables 4.2.6.8 and 6.1.1.4'
N N 0.0061 0.0033 'International Tables Vol C Tables 4.2.6.8 and 6.1.1.4'
I I -0.4742 1.8119 'International Tables Vol C Tables 4.2.6.8 and 6.1.1.4'

loop_
_geom_angle_atom_site_label_1
_geom_angle_atom_site_label_2
_geom_angle_atom_site_label_3
_geom_angle
C1 N1 C4 127.0(5)
C1 N1 C3 109.6(5)
C4 N1 C3 122.1(5)
C1 N2 C13 125.0(5)
C1 N2 C2 109.8(5)
C13 N2 C2 125.1(5)
N1 C1 N2 114.2(5)
N2 C2 C25 114.6(4)
N2 C2 C3 101.9(5)
C25 C2 C3 117.0(5)
N1 C3 C2 104.3(5)
C9 C4 C5 123.2(6)
C9 C4 N1 118.6(6)
C5 C4 N1 118.2(5)
C6 C5 C4 117.0(6)
C6 C5 C10 121.4(6)
C4 C5 C10 121.6(6)
C7 C6 C5 123.0(7)
C8 C7 C6 117.3(6)
C8 C7 C11 121.3(9)
C6 C7 C11 121.4(9)
C7 C8 C9 123.1(7)
C4 C9 C8 116.1(7)
C4 C9 C12 122.9(7)
C8 C9 C12 121.0(7)
C14 C13 C18 123.4(6)
C14 C13 N2 119.0(6)
C18 C13 N2 117.6(6)
C13 C14 C15 117.6(7)
C13 C14 C19 123.9(6)
C15 C14 C19 118.5(6)
C16 C15 C14 120.1(7)
C17 C16 C15 121.2(7)
C16 C17 C18 121.5(8)
C13 C18 C17 116.2(7)
C13 C18 C22 124.0(6)
C17 C18 C22 119.7(7)
C14 C19 C20 110.6(8)
C14 C19 C21 114.3(6)
C20 C19 C21 111.5(7)
C23 C22 C24 111.5(10)
C23 C22 C18 110.1(8)
C24 C22 C18 111.1(8)
C26 C25 C30 118.2(6)
C26 C25 C2 118.8(6)
C30 C25 C2 123.0(6)
C25 C26 C27 121.2(8)
C28 C27 C26 119.7(8)
C27 C28 C29 120.4(8)
C28 C29 C30 120.5(8)
C25 C30 C29 119.9(7)
C31 N3 C34 123.4(5)
C31 N3 C33 110.9(5)
C34 N3 C33 125.1(5)
C31 N4 C43 124.8(5)
C31 N4 C32 109.0(4)
C43 N4 C32 126.1(4)
N3 C31 N4 114.3(5)
C55 C32 N4 111.8(5)
C55 C32 C33 119.4(5)
N4 C32 C33 101.7(4)
N3 C33 C32 104.0(4)
C39 C34 C35 122.7(6)
C39 C34 N3 118.0(6)
C35 C34 N3 119.3(6)
C36 C35 C34 116.0(7)
C36 C35 C40 123.0(7)
C34 C35 C40 121.0(6)
C37 C36 C35 123.9(8)
C36 C37 C38 118.7(7)
C36 C37 C41 121.1(10)
C38 C37 C41 120.1(10)
C37 C38 C39 120.3(8)
C34 C39 C38 118.4(7)
C34 C39 C42 122.0(6)
C38 C39 C42 119.5(7)
C44 C43 C48 123.6(5)
C44 C43 N4 118.2(5)
C48 C43 N4 118.1(5)
C43 C44 C45 116.6(6)
C43 C44 C49 123.6(6)
C45 C44 C49 119.7(6)
C46 C45 C44 120.5(7)
C47 C46 C45 121.0(7)
C46 C47 C48 121.9(7)
C47 C48 C43 116.3(6)
C47 C48 C52 120.4(6)
C43 C48 C52 123.2(5)
C44 C49 C50 108.4(7)
C44 C49 C51 111.2(7)
C50 C49 C51 115.5(8)
C54 C52 C53 112.0(9)
C54 C52 C48 111.1(7)
C53 C52 C48 110.3(7)
C60 C55 C56 117.3(6)
C60 C55 C32 119.5(5)
C56 C55 C32 123.1(5)
C57 C56 C55 120.3(7)
C58 C57 C56 121.1(8)
C59 C58 C57 118.8(8)
C60 C59 C58 120.4(8)
C59 C60 C55 121.9(7)

loop_
_geom_bond_atom_site_label_1
_geom_bond_atom_site_label_2
_geom_bond_distance
N1 C1 1.297(7)
N1 C4 1.437(8)
N1 C3 1.489(8)
N2 C1 1.324(8)
N2 C13 1.445(7)
N2 C2 1.503(7)
C2 C25 1.517(8)
C2 C3 1.521(8)
C4 C9 1.370(9)
C4 C5 1.394(9)
C5 C6 1.379(10)
C5 C10 1.505(10)
C6 C7 1.376(12)
C7 C8 1.369(12)
C7 C11 1.522(11)
C8 C9 1.410(11)
C9 C12 1.518(12)
C13 C14 1.369(9)
C13 C18 1.400(10)
C14 C15 1.409(9)
C14 C19 1.499(11)
C15 C16 1.369(11)
C16 C17 1.348(13)
C17 C18 1.404(10)
C18 C22 1.522(11)
C19 C20 1.506(11)
C19 C21 1.523(12)
C22 C23 1.499(15)
C22 C24 1.508(13)
C25 C26 1.356(10)
C25 C30 1.378(10)
C26 C27 1.393(12)
C27 C28 1.335(14)
C28 C29 1.348(14)
C29 C30 1.385(12)
N3 C31 1.279(8)
N3 C34 1.442(7)
N3 C33 1.476(8)
N4 C31 1.334(7)
N4 C43 1.443(7)
N4 C32 1.512(7)
C32 C55 1.497(8)
C32 C33 1.528(8)
C34 C39 1.383(10)
C34 C35 1.389(10)
C35 C36 1.388(11)
C35 C40 1.485(11)
C36 C37 1.363(13)
C37 C38 1.380(13)
C37 C41 1.505(11)
C38 C39 1.405(10)
C39 C42 1.506(11)
C43 C44 1.386(9)
C43 C48 1.401(9)
C44 C45 1.414(9)
C44 C49 1.497(10)
C45 C46 1.375(12)
C46 C47 1.352(12)
C47 C48 1.396(10)
C48 C52 1.532(10)
C49 C50 1.523(12)
C49 C51 1.526(12)
C52 C54 1.494(13)
C52 C53 1.516(11)
C55 C60 1.385(9)
C55 C56 1.392(9)
C56 C57 1.382(10)
C57 C58 1.375(13)
C58 C59 1.372(14)
C59 C60 1.367(11)

loop_
_geom_hbond_atom_site_label_D
_geom_hbond_atom_site_label_H
_geom_hbond_atom_site_label_A
_geom_hbond_distance_DH
_geom_hbond_distance_HA
_geom_hbond_distance_DA
_geom_hbond_angle_DHA
_geom_hbond_site_symmetry_A
C2 H2 I1 1.00 2.88 3.735(5) 144.4 4_466
C32 H32 I1 1.00 2.92 3.765(5) 143.1 1_455
C1 H1 I2 1.03(6) 2.88(6) 3.718(6) 140(4) 1_465
C31 H31 I2 0.99(6) 2.93(5) 3.720(6) 137(4) 4_456
